data_7210518
loop_
_publ_author_name
'Klein, Cornelia'
'Fischer, Conrad'
'Seichter, Wilhelm'
'Schwarzer, Anke'
'Weber, Edwin'

_publ_section_title
;
 Crystal structures of benzil monoximes controlled through configurational
 isomerism, molecular substitution and external complexation
;
_journal_issue 6
_journal_name_full CrystEngComm
_journal_page_first 1931
_journal_paper_doi 10.1039/c0ce00620c
_journal_volume 13
_journal_year 2011
_chemical_formula_moiety 'C14 H11 N O2'
_chemical_formula_sum 'C14 H11 N O2'
_chemical_formula_weight 225.24
_chemical_name_common '1,2-Diphenyl-ethane-1,2-dione monooxime'
_chemical_name_systematic
;
1,2-Diphenyl-ethane-1,2-dione monooxime
;
_space_group_IT_number 14
_symmetry_cell_setting monoclinic
_symmetry_space_group_name_Hall '-P 2ybc'
_symmetry_space_group_name_H-M 'P 1 21/c 1'
_atom_sites_solution_hydrogens geom
_atom_sites_solution_primary direct
_atom_sites_solution_secondary difmap
_audit_creation_method SHELXL-97
_cell_angle_alpha 90.00
_cell_angle_beta 105.745(2)
_cell_angle_gamma 90.00
_cell_formula_units_Z 8
_cell_length_a 8.7957(3)
_cell_length_b 26.8487(8)
_cell_length_c 10.6539(4)
_cell_measurement_reflns_used 5177
_cell_measurement_temperature 298(2)
_cell_measurement_theta_max 23.31
_cell_measurement_theta_min 2.50
_cell_volume 2421.55(14)
_computing_cell_refinement 'SAINT-NT (Sheldrick, 2008)'
_computing_data_collection 'Kappa APEX 2 (Bruker-AXS)'
_computing_data_reduction SAINT
_computing_molecular_graphics 'ORTEP-3 (Farrugia)'
_computing_publication_material 'Bruker SHELXTL'
_computing_structure_refinement 'SHELXL-97 (Sheldrick, 1997)'
_computing_structure_solution 'SHELXL-97 (Sheldrick, 1997)'
_diffrn_ambient_temperature 298(2)
_diffrn_measured_fraction_theta_full 1.000
_diffrn_measured_fraction_theta_max 1.000
_diffrn_measurement_device_type 'CCD area detector'
_diffrn_measurement_method 'phi and omega scans'
_diffrn_radiation_monochromator graphite
_diffrn_radiation_source 'fine-focus sealed tube'
_diffrn_radiation_type MoK\a
_diffrn_radiation_wavelength 0.71073
_diffrn_reflns_av_R_equivalents 0.0235
_diffrn_reflns_av_sigmaI/netI 0.0245
_diffrn_reflns_limit_h_max 10
_diffrn_reflns_limit_h_min -11
_diffrn_reflns_limit_k_max 29
_diffrn_reflns_limit_k_min -34
_diffrn_reflns_limit_l_max 13
_diffrn_reflns_limit_l_min -13
_diffrn_reflns_number 20328
_diffrn_reflns_theta_full 27.50
_diffrn_reflns_theta_max 27.50
_diffrn_reflns_theta_min 1.52
_exptl_absorpt_coefficient_mu 0.083
_exptl_absorpt_correction_type none
_exptl_crystal_colour colourless
_exptl_crystal_density_diffrn 1.236
_exptl_crystal_density_meas ?
_exptl_crystal_density_method 'not measured'
_exptl_crystal_description splitter
_exptl_crystal_F_000 944
_exptl_crystal_size_max 0.35
_exptl_crystal_size_mid 0.20
_exptl_crystal_size_min 0.19
_refine_diff_density_max 0.195
_refine_diff_density_min -0.214
_refine_diff_density_rms 0.042
_refine_ls_extinction_method none
_refine_ls_goodness_of_fit_ref 0.953
_refine_ls_hydrogen_treatment mixed
_refine_ls_matrix_type full
_refine_ls_number_parameters 315
_refine_ls_number_reflns 5562
_refine_ls_number_restraints 0
_refine_ls_restrained_S_all 0.953
_refine_ls_R_factor_all 0.0888
_refine_ls_R_factor_gt 0.0494
_refine_ls_shift/su_max 0.001
_refine_ls_shift/su_mean 0.000
_refine_ls_structure_factor_coef Fsqd
_refine_ls_weighting_details 'calc w=1/[\s^2^(Fo^2^)+(0.1000P)^2^+0.2809P] where P=(Fo^2^+2Fc^2^)/3'
_refine_ls_weighting_scheme calc
_refine_ls_wR_factor_gt 0.1509
_refine_ls_wR_factor_ref 0.1757
_reflns_number_gt 3343
_reflns_number_total 5562
_reflns_threshold_expression >2sigma(I)
_cod_data_source_file c0ce00620c.txt
_cod_data_source_block cokl4_0m
_cod_depositor_comments
;
The following automatic conversions were performed:

'_symmetry_cell_setting' value 'Monoclinic' changed to 'monoclinic'
according to the built-in table from CIF Core dictionary named
'cif_core.dic' version 2.4.1 from 2010-06-29.

Automatic conversion script
Id: cif_fix_values 1891 2012-01-12 08:04:46Z andrius 

The following automatic conversions were performed:

'_exptl_crystal_density_meas' value 'none' was changed to '?' - the
value is perceived as not measured.

Automatic conversion script
Id: cif_fix_values 3008 2015-01-20 13:52:24Z robertas 
;
_cod_original_sg_symbol_H-M 'P 2(1)/c'
_cod_database_code 7210518

loop_
_symmetry_equiv_pos_as_xyz
'x, y, z'
'-x, y+1/2, -z+1/2'
'-x, -y, -z'
'x, -y-1/2, z-1/2'

loop_
_atom_site_label
_atom_site_type_symbol
_atom_site_fract_x
_atom_site_fract_y
_atom_site_fract_z
_atom_site_U_iso_or_equiv
_atom_site_adp_type
_atom_site_occupancy
_atom_site_symmetry_multiplicity
_atom_site_calc_flag
_atom_site_refinement_flags
O1 O 1.09096(18) 0.79914(5) 0.89926(13) 0.0801(4) Uani 1 1 d .
O2 O 1.28189(13) 0.71991(5) 0.76516(13) 0.0663(4) Uani 1 1 d .
H2 H 1.329(3) 0.6909(10) 0.753(2) 0.106(8) Uiso 1 1 d .
N1 N 1.12136(15) 0.70955(5) 0.70867(13) 0.0545(3) Uani 1 1 d .
C1 C 1.19067(18) 0.82812(6) 0.72725(15) 0.0507(4) Uani 1 1 d .
C2 C 1.1965(2) 0.82188(7) 0.59975(16) 0.0610(4) Uani 1 1 d .
H2AA H 1.1436 0.7954 0.5504 0.073 Uiso 1 1 calc R
C3 C 1.2810(3) 0.85499(9) 0.5461(2) 0.0822(6) Uani 1 1 d .
H3 H 1.2840 0.8511 0.4600 0.099 Uiso 1 1 calc R
C4 C 1.3610(3) 0.89381(9) 0.6196(3) 0.0932(7) Uani 1 1 d .
H4 H 1.4189 0.9158 0.5833 0.112 Uiso 1 1 calc R
C5 C 1.3559(3) 0.90019(8) 0.7457(3) 0.0898(7) Uani 1 1 d .
H5 H 1.4104 0.9264 0.7949 0.108 Uiso 1 1 calc R
C6 C 1.2704(2) 0.86788(7) 0.79973(19) 0.0695(5) Uani 1 1 d .
H6 H 1.2658 0.8726 0.8851 0.083 Uiso 1 1 calc R
C7 C 1.10490(19) 0.79296(6) 0.79001(15) 0.0520(4) Uani 1 1 d .
C8 C 1.03389(18) 0.74656(6) 0.71703(14) 0.0481(4) Uani 1 1 d .
C9 C 0.86221(19) 0.74203(7) 0.66034(16) 0.0568(4) Uani 1 1 d .
C10 C 0.7578(3) 0.77104(10) 0.7026(3) 0.1012(8) Uani 1 1 d .
H10 H 0.7959 0.7951 0.7660 0.121 Uiso 1 1 calc R
C11 C 0.5969(3) 0.76506(12) 0.6523(4) 0.1270(11) Uani 1 1 d .
H11 H 0.5280 0.7842 0.6848 0.152 Uiso 1 1 calc R
C12 C 0.5389(3) 0.73214(14) 0.5576(3) 0.1109(9) Uani 1 1 d .
H12 H 0.4305 0.7300 0.5202 0.133 Uiso 1 1 calc R
C13 C 0.6392(3) 0.70164(15) 0.5157(3) 0.1263(11) Uani 1 1 d .
H13 H 0.5990 0.6777 0.4524 0.152 Uiso 1 1 calc R
C14 C 0.8013(3) 0.70638(11) 0.5676(2) 0.1027(8) Uani 1 1 d .
H14 H 0.8693 0.6853 0.5394 0.123 Uiso 1 1 calc R
O1A O 0.33252(19) 0.96589(5) 0.00261(13) 0.0816(4) Uani 1 1 d .
O2A O 0.16176(16) 0.88814(5) 0.13857(15) 0.0765(4) Uani 1 1 d .
H2A H 0.108(3) 0.8587(10) 0.152(2) 0.113(8) Uiso 1 1 d .
N1A N 0.32235(17) 0.87794(5) 0.19528(15) 0.0597(4) Uani 1 1 d .
C1A C 0.2689(2) 0.99932(6) 0.18712(16) 0.0570(4) Uani 1 1 d .
C2A C 0.2902(2) 0.99649(7) 0.31904(18) 0.0729(5) Uani 1 1 d .
H2AB H 0.3476 0.9703 0.3661 0.087 Uiso 1 1 calc R
C3A C 0.2265(3) 1.03246(10) 0.3825(2) 0.0989(8) Uani 1 1 d .
H3A H 0.2439 1.0311 0.4725 0.119 Uiso 1 1 calc R
C4A C 0.1378(3) 1.07009(10) 0.3122(3) 0.1116(9) Uani 1 1 d .
H4A H 0.0927 1.0938 0.3546 0.134 Uiso 1 1 calc R
C5A C 0.1149(4) 1.07308(9) 0.1817(3) 0.1129(9) Uani 1 1 d .
H5A H 0.0546 1.0989 0.1350 0.136 Uiso 1 1 calc R
C6A C 0.1802(3) 1.03828(8) 0.1184(2) 0.0867(6) Uani 1 1 d .
H6A H 0.1653 1.0407 0.0287 0.104 Uiso 1 1 calc R
C7A C 0.3355(2) 0.96183(6) 0.11630(16) 0.0559(4) Uani 1 1 d .
C8A C 0.4096(2) 0.91510(5) 0.18773(15) 0.0514(4) Uani 1 1 d .
C9A C 0.5813(2) 0.91141(6) 0.24274(15) 0.0546(4) Uani 1 1 d .
C10A C 0.6788(2) 0.94772(8) 0.2165(2) 0.0772(6) Uani 1 1 d .
H10A H 0.6354 0.9750 0.1657 0.093 Uiso 1 1 calc R
C11A C 0.8407(3) 0.94385(12) 0.2650(2) 0.1042(8) Uani 1 1 d .
H11A H 0.9055 0.9684 0.2457 0.125 Uiso 1 1 calc R
C12A C 0.9057(3) 0.90464(13) 0.3404(3) 0.1049(8) Uani 1 1 d .
H12A H 1.0148 0.9025 0.3733 0.126 Uiso 1 1 calc R
C13A C 0.8111(3) 0.86820(9) 0.3685(2) 0.0945(7) Uani 1 1 d .
H13A H 0.8563 0.8412 0.4197 0.113 Uiso 1 1 calc R
C14A C 0.6501(3) 0.87140(7) 0.3213(2) 0.0767(6) Uani 1 1 d .
H14A H 0.5865 0.8468 0.3418 0.092 Uiso 1 1 calc R

loop_
_atom_site_aniso_label
_atom_site_aniso_U_11
_atom_site_aniso_U_22
_atom_site_aniso_U_33
_atom_site_aniso_U_23
_atom_site_aniso_U_13
_atom_site_aniso_U_12
O1 0.0966(10) 0.0880(9) 0.0664(8) -0.0208(7) 0.0405(7) -0.0157(7)
O2 0.0435(7) 0.0567(7) 0.0932(9) -0.0102(6) 0.0090(6) 0.0073(5)
N1 0.0452(7) 0.0536(7) 0.0633(8) -0.0058(6) 0.0125(6) 0.0025(6)
C1 0.0489(9) 0.0466(8) 0.0560(9) -0.0002(7) 0.0134(7) 0.0122(7)
C2 0.0610(11) 0.0636(10) 0.0582(10) 0.0039(8) 0.0157(8) 0.0108(8)
C3 0.0921(16) 0.0893(15) 0.0706(12) 0.0188(11) 0.0316(11) 0.0092(12)
C4 0.1018(18) 0.0751(14) 0.1104(19) 0.0216(13) 0.0421(15) -0.0072(12)
C5 0.1055(18) 0.0588(12) 0.1075(18) -0.0053(11) 0.0330(14) -0.0150(11)
C6 0.0840(14) 0.0542(10) 0.0723(11) -0.0083(8) 0.0246(10) -0.0005(9)
C7 0.0491(9) 0.0565(9) 0.0514(9) -0.0058(7) 0.0154(7) 0.0104(7)
C8 0.0453(9) 0.0517(9) 0.0480(8) 0.0006(6) 0.0141(6) 0.0061(7)
C9 0.0446(9) 0.0710(11) 0.0535(9) 0.0050(8) 0.0109(7) 0.0038(7)
C10 0.0567(13) 0.0991(17) 0.139(2) -0.0310(15) 0.0122(13) 0.0200(11)
C11 0.0513(14) 0.146(2) 0.176(3) -0.026(2) 0.0165(16) 0.0264(15)
C12 0.0449(12) 0.187(3) 0.0930(17) 0.0137(18) 0.0057(12) 0.0021(16)
C13 0.0654(16) 0.219(4) 0.0887(17) -0.0412(19) 0.0115(13) -0.0318(18)
C14 0.0542(12) 0.167(2) 0.0846(15) -0.0452(16) 0.0144(10) -0.0099(13)
O1A 0.1205(12) 0.0676(8) 0.0616(8) 0.0114(6) 0.0334(8) 0.0050(7)
O2A 0.0578(8) 0.0550(7) 0.1120(11) 0.0163(7) 0.0152(7) -0.0026(6)
N1A 0.0573(9) 0.0447(7) 0.0786(9) 0.0064(6) 0.0207(7) -0.0015(6)
C1A 0.0618(10) 0.0438(8) 0.0632(10) 0.0003(7) 0.0130(8) -0.0017(7)
C2A 0.0836(13) 0.0674(11) 0.0647(11) -0.0018(9) 0.0151(10) 0.0145(10)
C3A 0.115(2) 0.1049(17) 0.0748(13) -0.0179(12) 0.0228(13) 0.0273(15)
C4A 0.126(2) 0.0960(18) 0.109(2) -0.0178(15) 0.0245(17) 0.0473(16)
C5A 0.134(2) 0.0853(16) 0.113(2) 0.0068(14) 0.0225(17) 0.0495(16)
C6A 0.1054(17) 0.0697(13) 0.0808(13) 0.0105(10) 0.0181(12) 0.0226(12)
C7A 0.0657(11) 0.0449(9) 0.0573(10) 0.0042(7) 0.0169(8) -0.0079(7)
C8A 0.0641(10) 0.0411(8) 0.0528(9) 0.0007(6) 0.0223(7) -0.0018(7)
C9A 0.0615(10) 0.0507(9) 0.0545(9) -0.0041(7) 0.0206(7) -0.0012(7)
C10A 0.0715(13) 0.0870(14) 0.0757(12) 0.0150(10) 0.0248(10) -0.0128(10)
C11A 0.0703(15) 0.148(2) 0.0982(17) 0.0164(17) 0.0297(13) -0.0265(15)
C12A 0.0624(14) 0.153(3) 0.0973(18) -0.0058(18) 0.0188(12) 0.0094(16)
C13A 0.0809(16) 0.0903(16) 0.1001(17) -0.0012(13) 0.0039(13) 0.0194(13)
C14A 0.0761(14) 0.0591(11) 0.0880(14) 0.0055(9) 0.0108(11) 0.0017(9)

loop_
_atom_type_symbol
_atom_type_description
_atom_type_scat_dispersion_real
_atom_type_scat_dispersion_imag
_atom_type_scat_source
C C 0.0033 0.0016 'International Tables Vol C Tables 4.2.6.8 and 6.1.1.4'
H H 0.0000 0.0000 'International Tables Vol C Tables 4.2.6.8 and 6.1.1.4'
N N 0.0061 0.0033 'International Tables Vol C Tables 4.2.6.8 and 6.1.1.4'
O O 0.0106 0.0060 'International Tables Vol C Tables 4.2.6.8 and 6.1.1.4'

loop_
_geom_angle_atom_site_label_1
_geom_angle_atom_site_label_2
_geom_angle_atom_site_label_3
_geom_angle
N1 O2 H2 102.4(16)
C8 N1 O2 111.81(13)
C1 C2 C3 119.81(18)
C3 C2 H2AA 120.1
C1 C2 H2AA 120.1
C2 C3 C4 120.1(2)
C4 C3 H3 119.9
C2 C3 H3 119.9
C3 C4 C5 120.4(2)
C5 C4 H4 119.8
C3 C4 H4 119.8
C4 C5 C6 120.1(2)
C4 C5 H5 120.0
C6 C5 H5 120.0
C5 C6 C1 120.21(19)
C5 C6 H6 119.9
C1 C6 H6 119.9
C2 C1 C6 119.38(17)
C2 C1 C7 121.80(15)
C6 C1 C7 118.81(15)
O1 C7 C1 122.93(15)
O1 C7 C8 118.07(15)
C1 C7 C8 118.98(13)
N1 C8 C9 118.60(14)
N1 C8 C7 120.38(14)
C9 C8 C7 120.94(13)
C10 C9 C14 117.81(19)
C10 C9 C8 121.54(17)
C14 C9 C8 120.56(16)
C9 C10 C11 121.0(2)
C9 C10 H10 119.5
C11 C10 H10 119.5
C12 C11 C10 120.8(3)
C12 C11 H11 119.6
C10 C11 H11 119.6
C11 C12 C13 119.7(2)
C11 C12 H12 120.1
C13 C12 H12 120.1
C12 C13 C14 120.0(3)
C12 C13 H13 120.0
C14 C13 H13 120.0
C9 C14 C13 120.5(2)
C9 C14 H14 119.8
C13 C14 H14 119.8
N1A O2A H2A 104.8(15)
C8A N1A O2A 111.88(13)
C1A C2A C3A 120.19(19)
C1A C2A H2AB 119.9
C3A C2A H2AB 119.9
C2A C3A C4A 119.7(2)
C4A C3A H3A 120.2
C2A C3A H3A 120.2
C3A C4A C5A 120.7(2)
C5A C4A H4A 119.7
C3A C4A H4A 119.7
C4A C5A C6A 120.1(2)
C4A C5A H5A 119.9
C6A C5A H5A 119.9
C1A C6A C5A 120.3(2)
C5A C6A H6A 119.8
C1A C6A H6A 119.8
C2A C1A C6A 118.98(18)
C2A C1A C7A 121.72(15)
C6A C1A C7A 119.30(16)
O1A C7A C1A 123.25(15)
O1A C7A C8A 117.77(15)
C1A C7A C8A 118.97(14)
N1A C8A C9A 119.61(14)
N1A C8A C7A 119.63(15)
C9A C8A C7A 120.70(13)
C10A C9A C14A 118.32(18)
C8A C9A C10A 120.11(16)
C14A C9A C8A 121.56(16)
C9A C10A C11A 120.5(2)
C9A C10A H10A 119.8
C11A C10A H10A 119.8
C10A C11A C12A 120.5(2)
C12A C11A H11A 119.7
C10A C11A H11A 119.7
C11A C12A C13A 120.1(2)
C11A C12A H12A 120.0
C13A C12A H12A 120.0
C12A C13A C14A 120.3(2)
C12A C13A H13A 119.9
C14A C13A H13A 119.9
C13A C14A C9A 120.3(2)
C13A C14A H14A 119.8
C9A C14A H14A 119.8

loop_
_geom_bond_atom_site_label_1
_geom_bond_atom_site_label_2
_geom_bond_distance
O1 C7 1.2144(19)
O2 N1 1.4043(17)
O2 H2 0.91(3)
N1 C8 1.2744(19)
C2 C3 1.378(3)
C1 C2 1.383(2)
C2 H2AA 0.9300
C3 C4 1.377(3)
C3 H3 0.9300
C4 C5 1.367(3)
C4 H4 0.9300
C5 C6 1.373(3)
C5 H5 0.9300
C1 C6 1.391(2)
C6 H6 0.9300
C1 C7 1.477(2)
C7 C8 1.511(2)
C8 C9 1.471(2)
C9 C10 1.370(3)
C9 C14 1.376(3)
C10 C11 1.380(3)
C10 H10 0.9300
C11 C12 1.334(4)
C11 H11 0.9300
C12 C13 1.365(4)
C12 H12 0.9300
C13 C14 1.388(3)
C13 H13 0.9300
C14 H14 0.9300
O1A C7A 1.2093(19)
O2A N1A 1.4043(19)
O2A H2A 0.95(3)
N1A C8A 1.274(2)
C1A C2A 1.369(2)
C2A C3A 1.381(3)
C2A H2AB 0.9300
C3A C4A 1.369(3)
C3A H3A 0.9300
C4A C5A 1.352(4)
C4A H4A 0.9300
C5A C6A 1.367(3)
C5A H5A 0.9300
C1A C6A 1.389(3)
C6A H6A 0.9300
C1A C7A 1.472(2)
C7A C8A 1.519(2)
C8A C9A 1.468(2)
C9A C10A 1.376(2)
C9A C14A 1.395(3)
C10A C11A 1.380(3)
C10A H10A 0.9300
C11A C12A 1.354(4)
C11A H11A 0.9300
C12A C13A 1.368(4)
C12A H12A 0.9300
C13A C14A 1.371(3)
C13A H13A 0.9300
C14A H14A 0.9300

loop_
_geom_hbond_atom_site_label_D
_geom_hbond_atom_site_label_H
_geom_hbond_atom_site_label_A
_geom_hbond_distance_DH
_geom_hbond_distance_HA
_geom_hbond_distance_DA
_geom_hbond_angle_DHA
_geom_hbond_site_symmetry_A
O2 H2 N1A 0.91(3) 1.94(3) 2.7798(18) 152(2) 4_676
O2A H2A N1 0.95(3) 1.92(3) 2.7763(18) 148(2) 4_475
C10A H10A O1A 0.93 2.47 3.273(2) 145.1 3_675
C5 H5 O1A 0.93 2.70 3.310(3) 123.5 1_656

loop_
_geom_torsion_atom_site_label_1
_geom_torsion_atom_site_label_2
_geom_torsion_atom_site_label_3
_geom_torsion_atom_site_label_4
_geom_torsion
C1 C2 C3 C4 0.8(3)
C2 C3 C4 C5 -0.7(4)
C3 C4 C5 C6 -0.1(4)
C4 C5 C6 C1 1.0(3)
C3 C2 C1 C6 0.0(2)
C3 C2 C1 C7 -178.52(16)
C5 C6 C1 C2 -0.9(3)
C5 C6 C1 C7 177.67(18)
C2 C1 C7 O1 -175.89(16)
C6 C1 C7 O1 5.5(2)
C2 C1 C7 C8 5.5(2)
C6 C1 C7 C8 -173.08(14)
O2 N1 C8 C9 178.99(13)
O2 N1 C8 C7 -4.2(2)
O1 C7 C8 N1 -101.77(19)
C1 C7 C8 N1 76.92(19)
O1 C7 C8 C9 75.0(2)
C1 C7 C8 C9 -106.36(17)
N1 C8 C9 C10 156.7(2)
C7 C8 C9 C10 -20.1(3)
N1 C8 C9 C14 -19.8(3)
C7 C8 C9 C14 163.4(2)
C14 C9 C10 C11 -0.8(4)
C8 C9 C10 C11 -177.4(2)
C9 C10 C11 C12 -2.6(5)
C10 C11 C12 C13 4.4(5)
C11 C12 C13 C14 -2.8(5)
C10 C9 C14 C13 2.4(4)
C8 C9 C14 C13 179.0(2)
C12 C13 C14 C9 -0.6(5)
C1A C2A C3A C4A 2.1(4)
C2A C3A C4A C5A -1.6(5)
C3A C4A C5A C6A 0.2(5)
C1A C6A C5A C4A 0.8(4)
C3A C2A C1A C6A -1.2(3)
C3A C2A C1A C7A 179.7(2)
C5A C6A C1A C2A -0.3(4)
C5A C6A C1A C7A 178.9(2)
C2A C1A C7A O1A -172.32(18)
C6A C1A C7A O1A 8.6(3)
C2A C1A C7A C8A 8.8(3)
C6A C1A C7A C8A -170.35(17)
O2A N1A C8A C9A 179.62(13)
O2A N1A C8A C7A -3.3(2)
O1A C7A C8A N1A -94.0(2)
C1A C7A C8A N1A 85.0(2)
O1A C7A C8A C9A 83.1(2)
C1A C7A C8A C9A -97.95(18)
N1A C8A C9A C10A 169.10(17)
C7A C8A C9A C10A -8.0(2)
N1A C8A C9A C14A -10.4(2)
C7A C8A C9A C14A 172.53(16)
C14A C9A C10A C11A 1.2(3)
C8A C9A C10A C11A -178.27(19)
C9A C10A C11A C12A -0.9(4)
C10A C11A C12A C13A 0.5(4)
C11A C12A C13A C14A -0.6(4)
C12A C13A C14A C9A 1.0(4)
C10A C9A C14A C13A -1.3(3)
C8A C9A C14A C13A 178.21(18)
